data_2223823
loop_
_publ_author_name
'Li, Yu-Feng'
'Liu, Hai-Xing'
'Jian, Fang-Fang'

_publ_section_title
;
 Methyl 3-(3-pyridylmethylene)carbazate
;
_journal_coeditor_code HB5196
_journal_issue 11
_journal_name_full 'Acta Crystallographica Section E'
_journal_page_first o2959
_journal_paper_doi 10.1107/S1600536809045024
_journal_volume 65
_journal_year 2009
_chemical_formula_iupac 'C8 H9 N3 O2'
_chemical_formula_moiety 'C8 H9 N3 O2'
_chemical_formula_sum 'C8 H9 N3 O2'
_chemical_formula_weight 179.18
_chemical_name_systematic
;
Methyl 3-(3-pyridylmethylene)carbazate
;
_space_group_IT_number 61
_symmetry_cell_setting orthorhombic
_symmetry_space_group_name_Hall '-P 2ac 2ab'
_symmetry_space_group_name_H-M 'P b c a'
_atom_sites_solution_hydrogens geom
_atom_sites_solution_primary direct
_atom_sites_solution_secondary difmap
_audit_creation_method SHELXL-97
_cell_angle_alpha 90.00
_cell_angle_beta 90.00
_cell_angle_gamma 90.00
_cell_formula_units_Z 8
_cell_length_a 10.585(2)
_cell_length_b 10.019(2)
_cell_length_c 16.311(3)
_cell_measurement_reflns_used 1985
_cell_measurement_temperature 293(2)
_cell_measurement_theta_max 27.51
_cell_measurement_theta_min 3.39
_cell_volume 1729.8(6)
_computing_cell_refinement 'SAINT (Bruker, 1997)'
_computing_data_collection 'SMART (Bruker, 1997)'
_computing_data_reduction 'SAINT (Bruker, 1997)'
_computing_molecular_graphics 'SHELXTL (Sheldrick, 2008)'
_computing_publication_material 'SHELXTL (Sheldrick, 2008)'
_computing_structure_refinement 'SHELXL97 (Sheldrick, 2008)'
_computing_structure_solution 'SHELXS97 (Sheldrick, 2008)'
_diffrn_ambient_temperature 293(2)
_diffrn_measured_fraction_theta_full 0.999
_diffrn_measured_fraction_theta_max 0.999
_diffrn_measurement_device_type 'Bruker SMART CCD'
_diffrn_measurement_method \w
_diffrn_radiation_monochromator graphite
_diffrn_radiation_source 'fine-focus sealed tube'
_diffrn_radiation_type MoK\a
_diffrn_radiation_wavelength 0.71073
_diffrn_reflns_av_R_equivalents 0.0282
_diffrn_reflns_av_sigmaI/netI 0.0200
_diffrn_reflns_limit_h_max 13
_diffrn_reflns_limit_h_min -13
_diffrn_reflns_limit_k_max 12
_diffrn_reflns_limit_k_min -13
_diffrn_reflns_limit_l_max 21
_diffrn_reflns_limit_l_min -21
_diffrn_reflns_number 15411
_diffrn_reflns_theta_full 27.48
_diffrn_reflns_theta_max 27.48
_diffrn_reflns_theta_min 3.07
_exptl_absorpt_coefficient_mu 0.102
_exptl_absorpt_correction_type none
_exptl_crystal_colour colourless
_exptl_crystal_density_diffrn 1.376
_exptl_crystal_density_method 'not measured'
_exptl_crystal_description block
_exptl_crystal_F_000 752
_exptl_crystal_size_max 0.26
_exptl_crystal_size_mid 0.21
_exptl_crystal_size_min 0.19
_refine_diff_density_max 0.235
_refine_diff_density_min -0.317
_refine_ls_extinction_method none
_refine_ls_goodness_of_fit_ref 1.076
_refine_ls_hydrogen_treatment constr
_refine_ls_matrix_type full
_refine_ls_number_parameters 118
_refine_ls_number_reflns 1984
_refine_ls_number_restraints 0
_refine_ls_restrained_S_all 1.076
_refine_ls_R_factor_all 0.0490
_refine_ls_R_factor_gt 0.0464
_refine_ls_shift/su_max 0.000
_refine_ls_shift/su_mean 0.000
_refine_ls_structure_factor_coef Fsqd
_refine_ls_weighting_details 'calc w=1/[\s^2^(Fo^2^)+(0.0867P)^2^+0.1822P] where P=(Fo^2^+2Fc^2^)/3'
_refine_ls_weighting_scheme calc
_refine_ls_wR_factor_gt 0.1247
_refine_ls_wR_factor_ref 0.1275
_reflns_number_gt 1794
_reflns_number_total 1984
_reflns_threshold_expression I>2\s(I)
_cod_data_source_file hb5196.cif
_cod_data_source_block I
_cod_depositor_comments
;
The following automatic conversions were performed:
'_symmetry_cell_setting' value 'Orthorhombic' changed to 'orthorhombic'
according to '/home/saulius/struct/CIF-dictionaries/cif_core.dic'
dictionary named 'cif_core.dic' version 2.4.1 from 2010-06-29.

Automatic conversion script
Id: cif_fix_enum 1527 2010-12-29 10:47:43Z saulius 

The following automatic conversions were performed:

'_symmetry_cell_setting' value 'Orthorhombic' changed to
'orthorhombic' according to
/home/saulius/struct/CIF-dictionaries/cif_core.dic dictionary named
'cif_core.dic' version 2.4.1 from 2010-06-29.

Automatic conversion script
Id: cif_fix_values 1715 2011-07-08 13:25:40Z adriana 
;
_cod_database_code 2223823
_cod_database_fobs_code 2223823

loop_
_symmetry_equiv_pos_as_xyz
'x, y, z'
'-x+1/2, -y, z+1/2'
'-x, y+1/2, -z+1/2'
'x+1/2, -y+1/2, -z'
'-x, -y, -z'
'x-1/2, y, -z-1/2'
'x, -y-1/2, z-1/2'
'-x-1/2, y-1/2, z'

loop_
_atom_site_type_symbol
_atom_site_label
_atom_site_fract_x
_atom_site_fract_y
_atom_site_fract_z
_atom_site_U_iso_or_equiv
_atom_site_adp_type
_atom_site_calc_flag
_atom_site_refinement_flags
_atom_site_occupancy
_atom_site_disorder_assembly
_atom_site_disorder_group
O O2 0.18815(8) 0.11348(8) 0.57072(5) 0.0433(2) Uani d . 1 . .
C C3 0.35300(9) -0.17778(10) 0.74434(7) 0.0343(3) Uani d . 1 . .
H H3A 0.4286 -0.1375 0.7291 0.041 Uiso calc R 1 . .
N N4 0.48145(8) -0.43908(10) 0.88319(6) 0.0390(3) Uani d . 1 . .
C C5 0.35393(9) -0.28611(10) 0.80449(6) 0.0311(2) Uani d . 1 . .
N N1 0.26042(8) -0.03820(9) 0.65555(6) 0.0372(2) Uani d . 1 . .
H H1A 0.3336 -0.0124 0.6391 0.045 Uiso calc R 1 . .
C C4 0.24493(9) -0.34567(12) 0.83549(7) 0.0377(3) Uani d . 1 . .
H H4B 0.1656 -0.3156 0.8194 0.045 Uiso calc R 1 . .
N N2 0.24948(8) -0.13809(9) 0.71265(5) 0.0345(2) Uani d . 1 . .
C C2 0.15392(9) 0.01936(10) 0.62537(6) 0.0339(3) Uani d . 1 . .
O O1 0.04701(7) -0.00686(10) 0.64392(6) 0.0541(3) Uani d . 1 . .
C C6 0.46946(9) -0.33613(11) 0.83129(6) 0.0358(3) Uani d . 1 . .
H H6A 0.5428 -0.2957 0.8120 0.043 Uiso calc R 1 . .
C C8 0.37535(11) -0.49405(11) 0.91219(7) 0.0393(3) Uani d . 1 . .
H H8A 0.3819 -0.5651 0.9486 0.047 Uiso calc R 1 . .
C C7 0.25615(10) -0.44962(12) 0.89025(7) 0.0414(3) Uani d . 1 . .
H H7A 0.1845 -0.4896 0.9123 0.050 Uiso calc R 1 . .
C C1 0.08717(14) 0.19038(13) 0.53648(8) 0.0523(3) Uani d . 1 . .
H H1B 0.1209 0.2546 0.4987 0.078 Uiso calc R 1 . .
H H1C 0.0430 0.2359 0.5796 0.078 Uiso calc R 1 . .
H H1D 0.0298 0.1322 0.5082 0.078 Uiso calc R 1 . .

loop_
_atom_site_aniso_label
_atom_site_aniso_U_11
_atom_site_aniso_U_22
_atom_site_aniso_U_33
_atom_site_aniso_U_12
_atom_site_aniso_U_13
_atom_site_aniso_U_23
O2 0.0420(5) 0.0450(5) 0.0429(5) 0.0031(3) 0.0027(3) 0.0115(3)
C3 0.0289(5) 0.0385(5) 0.0355(5) -0.0040(4) -0.0007(4) 0.0006(4)
N4 0.0315(5) 0.0440(5) 0.0415(5) 0.0086(4) -0.0001(4) 0.0016(4)
C5 0.0289(5) 0.0341(5) 0.0302(5) -0.0005(4) -0.0009(3) -0.0034(4)
N1 0.0277(4) 0.0426(5) 0.0413(5) -0.0042(3) -0.0005(3) 0.0102(4)
C4 0.0257(5) 0.0467(6) 0.0407(6) -0.0008(4) -0.0037(4) 0.0042(4)
N2 0.0325(4) 0.0364(5) 0.0346(4) -0.0039(3) -0.0018(3) 0.0033(3)
C2 0.0324(5) 0.0363(5) 0.0330(5) -0.0018(4) -0.0015(4) 0.0005(4)
O1 0.0284(4) 0.0685(6) 0.0656(6) -0.0020(4) -0.0018(4) 0.0220(5)
C6 0.0263(5) 0.0430(6) 0.0380(5) 0.0009(4) 0.0026(4) -0.0003(4)
C8 0.0400(6) 0.0373(5) 0.0407(5) 0.0030(4) -0.0004(4) 0.0038(4)
C7 0.0312(5) 0.0465(6) 0.0463(6) -0.0069(4) 0.0005(4) 0.0064(5)
C1 0.0603(8) 0.0478(6) 0.0489(7) 0.0117(6) -0.0049(6) 0.0102(5)

loop_
_atom_type_symbol
_atom_type_description
_atom_type_scat_dispersion_real
_atom_type_scat_dispersion_imag
_atom_type_scat_source
C C 0.0033 0.0016 'International Tables Vol C Tables 4.2.6.8 and 6.1.1.4'
H H 0.0000 0.0000 'International Tables Vol C Tables 4.2.6.8 and 6.1.1.4'
N N 0.0061 0.0033 'International Tables Vol C Tables 4.2.6.8 and 6.1.1.4'
O O 0.0106 0.0060 'International Tables Vol C Tables 4.2.6.8 and 6.1.1.4'

loop_
_geom_angle_atom_site_label_1
_geom_angle_atom_site_label_2
_geom_angle_atom_site_label_3
_geom_angle_site_symmetry_1
_geom_angle_site_symmetry_3
_geom_angle
_geom_angle_publ_flag
C2 O2 C1 . . 115.73(9) ?
N2 C3 C5 . . 120.59(9) ?
N2 C3 H3A . . 119.7 ?
C5 C3 H3A . . 119.7 ?
C8 N4 C6 . . 117.44(9) ?
C6 C5 C4 . . 117.33(9) ?
C6 C5 C3 . . 118.92(8) ?
C4 C5 C3 . . 123.73(8) ?
C2 N1 N2 . . 119.05(8) ?
C2 N1 H1A . . 120.5 ?
N2 N1 H1A . . 120.5 ?
C7 C4 C5 . . 119.18(9) ?
C7 C4 H4B . . 120.4 ?
C5 C4 H4B . . 120.4 ?
C3 N2 N1 . . 115.47(8) ?
O1 C2 O2 . . 124.99(10) ?
O1 C2 N1 . . 126.73(10) ?
O2 C2 N1 . . 108.28(9) ?
N4 C6 C5 . . 123.96(9) ?
N4 C6 H6A . . 118.0 ?
C5 C6 H6A . . 118.0 ?
N4 C8 C7 . . 122.77(10) ?
N4 C8 H8A . . 118.6 ?
C7 C8 H8A . . 118.6 ?
C4 C7 C8 . . 119.29(10) ?
C4 C7 H7A . . 120.4 ?
C8 C7 H7A . . 120.4 ?
O2 C1 H1B . . 109.5 ?
O2 C1 H1C . . 109.5 ?
H1B C1 H1C . . 109.5 ?
O2 C1 H1D . . 109.5 ?
H1B C1 H1D . . 109.5 ?
H1C C1 H1D . . 109.5 ?

loop_
_geom_bond_atom_site_label_1
_geom_bond_atom_site_label_2
_geom_bond_site_symmetry_2
_geom_bond_distance
_geom_bond_publ_flag
O2 C2 . 1.3472(13) ?
O2 C1 . 1.4312(15) ?
C3 N2 . 1.2752(13) ?
C3 C5 . 1.4631(14) ?
C3 H3A . 0.9300 ?
N4 C8 . 1.3373(14) ?
N4 C6 . 1.3403(14) ?
C5 C6 . 1.3920(13) ?
C5 C4 . 1.3940(13) ?
N1 C2 . 1.3586(13) ?
N1 N2 . 1.3719(12) ?
N1 H1A . 0.8600 ?
C4 C7 . 1.3771(16) ?
C4 H4B . 0.9300 ?
C2 O1 . 1.2005(13) ?
C6 H6A . 0.9300 ?
C8 C7 . 1.3850(15) ?
C8 H8A . 0.9300 ?
C7 H7A . 0.9300 ?
C1 H1B . 0.9600 ?
C1 H1C . 0.9600 ?
C1 H1D . 0.9600 ?

loop_
_geom_hbond_atom_site_label_D
_geom_hbond_atom_site_label_H
_geom_hbond_atom_site_label_A
_geom_hbond_site_symmetry_A
_geom_hbond_distance_DH
_geom_hbond_distance_HA
_geom_hbond_distance_DA
_geom_hbond_angle_DHA
N1 H1A N4 3_656 0.86 2.12 2.9751(14) 171

loop_
_cod_related_entry_id
_cod_related_entry_database
_cod_related_entry_code
1 ChemSpider 5259283
